data_7229896
loop_
_publ_author_name
'Amombo Noa, Francoise M.'
'Mehlana, Gift'

_publ_section_title
;
 Co-crystals and Salts of Vanillic Acid and Vanillin with Amines
;
_journal_coden_ASTM CRECF4
_journal_issue 7
_journal_name_full CrystEngComm
_journal_page_first 896
_journal_page_last 905
_journal_paper_doi 10.1039/c7ce02022h
_journal_volume 20
_journal_year 2018
_chemical_formula_sum 'C15 H20 N4 O7'
_chemical_formula_weight 368.35
_space_group_crystal_system triclinic
_space_group_IT_number 2
_space_group_name_Hall '-P 1'
_space_group_name_H-M_alt 'P -1'
_symmetry_space_group_name_Hall '-P 1'
_symmetry_space_group_name_H-M 'P -1'
_atom_sites_solution_hydrogens mixed
_audit_creation_method SHELXL-2017/1
_audit_update_record
;
2017-12-07 deposited with the CCDC.
2018-01-08 downloaded from the CCDC.
;
_cell_angle_alpha 79.403(2)
_cell_angle_beta 76.928(2)
_cell_angle_gamma 80.829(2)
_cell_formula_units_Z 2
_cell_length_a 8.3765(10)
_cell_length_b 8.4985(10)
_cell_length_c 12.2641(14)
_cell_measurement_reflns_used 15774
_cell_measurement_temperature 173(2)
_cell_measurement_theta_max 28.325
_cell_measurement_theta_min 1.725
_cell_volume 829.58(17)
_computing_cell_refinement 'SAINT-Plus (Bruker, 2004)'
_computing_data_collection 'APEX2 (Bruker, 2005)'
_computing_data_reduction 'SAINT-Plus and XPREP (Bruker 2004)'
_computing_molecular_graphics 'X-seed (Barbour, 1999)'
_computing_publication_material 'SHELXS-2017 (Sheldrick, 2017)'
_computing_structure_refinement 'SHELXL-2017/1 (Sheldrick, 2017)'
_computing_structure_solution 'SHELXS-2017 (Sheldrick, 2017)'
_diffrn_ambient_temperature 173(2)
_diffrn_measured_fraction_theta_full 0.996
_diffrn_measured_fraction_theta_max 0.994
_diffrn_measurement_device_type 'Bruker Kappa Duo Apex II diffractometer'
_diffrn_measurement_method '1.2\% \f scans and \w scans'
_diffrn_radiation_type MoK\a
_diffrn_radiation_wavelength 0.71073
_diffrn_reflns_av_R_equivalents 0.0209
_diffrn_reflns_av_unetI/netI 0.0170
_diffrn_reflns_Laue_measured_fraction_full 0.996
_diffrn_reflns_Laue_measured_fraction_max 0.994
_diffrn_reflns_limit_h_max 11
_diffrn_reflns_limit_h_min -11
_diffrn_reflns_limit_k_max 11
_diffrn_reflns_limit_k_min -11
_diffrn_reflns_limit_l_max 16
_diffrn_reflns_limit_l_min -16
_diffrn_reflns_number 15774
_diffrn_reflns_point_group_measured_fraction_full 0.996
_diffrn_reflns_point_group_measured_fraction_max 0.994
_diffrn_reflns_theta_full 25.242
_diffrn_reflns_theta_max 28.325
_diffrn_reflns_theta_min 1.725
_diffrn_source 'fine-focus sealed tube'
_exptl_absorpt_coefficient_mu 0.118
_exptl_absorpt_correction_type multi-scan
_exptl_absorpt_process_details '(SADABS; Sheldrick, 1996)'
_exptl_crystal_colour colourless
_exptl_crystal_density_diffrn 1.475
_exptl_crystal_density_meas ?
_exptl_crystal_density_method 'not measured'
_exptl_crystal_description block
_exptl_crystal_F_000 388
_exptl_crystal_size_max 0.60
_exptl_crystal_size_mid 0.56
_exptl_crystal_size_min 0.50
_exptl_transmission_factor_max 0.943
_exptl_transmission_factor_min 0.932
_refine_diff_density_max 0.355
_refine_diff_density_min -0.261
_refine_diff_density_rms 0.044
_refine_ls_extinction_method none
_refine_ls_goodness_of_fit_ref 1.040
_refine_ls_hydrogen_treatment mixed
_refine_ls_matrix_type full
_refine_ls_number_parameters 281
_refine_ls_number_reflns 4122
_refine_ls_number_restraints 20
_refine_ls_restrained_S_all 1.062
_refine_ls_R_factor_all 0.0431
_refine_ls_R_factor_gt 0.0385
_refine_ls_shift/su_max 0.001
_refine_ls_shift/su_mean 0.000
_refine_ls_structure_factor_coef Fsqd
_refine_ls_weighting_details 'w=1/[\s^2^(Fo^2^)+(0.0613P)^2^+0.2407P] where P=(Fo^2^+2Fc^2^)/3'
_refine_ls_weighting_scheme calc
_refine_ls_wR_factor_gt 0.1065
_refine_ls_wR_factor_ref 0.1108
_reflns_Friedel_coverage 0.000
_reflns_number_gt 3649
_reflns_number_total 4122
_reflns_threshold_expression 'I > 2\s(I)'
_cod_duplicate_entry 7229905
_cod_data_source_file c7ce01908d2.cif
_cod_data_source_block vanthbh2o
_cod_depositor_comments
;
The following automatic conversions were performed:

'_exptl_crystal_density_meas' value 'none' was changed to '?' - the
value is perceived as not measured.

Automatic conversion script
Id: cif_fix_values 4973 2017-02-22 13:04:09Z antanas 

 Replaced the incorrect bibliographical reference to the original
 publication with a proper one.

 Antanas Vaitkus,
 2019-09-19

 Marked entry as a duplicate of entry 7229905.

 Antanas Vaitkus,
 2019-09-19
;
_cod_database_code 7229896
_shelx_shelxl_version_number 2017/1
_shelx_space_group_comment
;
The symmetry employed for this shelxl refinement is uniquely defined
by the following loop, which should always be used as a source of
symmetry information in preference to the above space-group names.
They are only intended as comments.
;
_exptl_absorpt_special_details 'Absorption corrections were made using the program SADABS (Sheldrick, 1996)'

loop_
_space_group_symop_operation_xyz
'x, y, z'
'-x, -y, -z'

loop_
_atom_site_label
_atom_site_type_symbol
_atom_site_fract_x
_atom_site_fract_y
_atom_site_fract_z
_atom_site_U_iso_or_equiv
_atom_site_adp_type
_atom_site_occupancy
_atom_site_site_symmetry_order
_atom_site_calc_flag
_atom_site_refinement_flags_posn
_atom_site_refinement_flags_adp
_atom_site_refinement_flags_occupancy
_atom_site_disorder_assembly
_atom_site_disorder_group
O1 O 0.4634(2) -0.18557(19) 0.04181(15) 0.0433(5) Uani 0.690(4) 1 d D U P A 1
O2 O 0.06924(11) 0.30727(10) 0.20847(7) 0.0297(2) Uani 1 1 d . . . . .
H2 H 0.916(2) 0.9018(19) 0.0720(14) 0.036(4) Uiso 1 1 d . . . . .
O3 O -0.12075(11) 0.15554(11) 0.38993(7) 0.0293(2) Uani 1 1 d . . . . .
O4 O 0.78774(10) 0.68803(9) 0.20975(7) 0.02609(19) Uani 1 1 d . . . . .
O5 O 0.89208(9) 1.18919(9) 0.02713(6) 0.02258(17) Uani 1 1 d . . . . .
H5 H -0.113(3) 0.259(3) 0.3729(17) 0.062(6) Uiso 1 1 d . . . . .
O6 O 0.21963(12) 0.39845(12) 0.41173(9) 0.0376(2) Uani 1 1 d D . . . .
H6A H 0.1307(13) 0.407(2) 0.3875(16) 0.058(6) Uiso 1 1 d D . . . .
H6B H 0.2882(19) 0.3241(17) 0.3837(16) 0.063(6) Uiso 1 1 d D . . . .
O7 O 0.88131(12) 0.47211(11) 0.39071(8) 0.0320(2) Uani 1 1 d D . . . .
H7A H 0.840(2) 0.5176(19) 0.4487(9) 0.048(5) Uiso 1 1 d D . . . .
H7B H 0.853(3) 0.540(2) 0.3366(12) 0.069(6) Uiso 1 1 d D . . . .
N1 N 0.67864(11) 1.17979(10) 0.17957(7) 0.01977(19) Uani 1 1 d . . . . .
N2 N 0.83103(11) 0.94176(11) 0.12087(7) 0.01908(19) Uani 1 1 d . . . . .
N3 N 0.49616(11) 0.86407(11) 0.36822(8) 0.02098(19) Uani 1 1 d . . . . .
N4 N 0.45236(11) 1.13409(11) 0.34123(8) 0.0219(2) Uani 1 1 d . . . . .
C1 C 0.3599(5) -0.2332(4) 0.1287(3) 0.0288(7) Uani 0.690(4) 1 d . U P A 1
H1 H 0.360043 -0.345547 0.155169 0.035 Uiso 0.690(4) 1 calc DR U P A 1
C2 C 0.23894(14) -0.11797(15) 0.18955(10) 0.0272(2) Uani 1 1 d . . . . .
C3 C 0.22149(14) 0.05058(15) 0.16059(9) 0.0247(2) Uani 1 1 d . . . . .
H3 H 0.291988 0.100614 0.095930 0.030 Uiso 1 1 calc R U . . .
C4 C 0.10130(14) 0.14305(13) 0.22667(9) 0.0220(2) Uani 1 1 d . . . . .
C5 C -0.00159(13) 0.06796(14) 0.32352(9) 0.0218(2) Uani 1 1 d . . . . .
C6 C 0.01664(15) -0.09851(14) 0.35108(10) 0.0264(2) Uani 1 1 d . . . . .
H6 H -0.052840 -0.149020 0.416092 0.032 Uiso 1 1 calc R U . . .
C7 C 0.13627(15) -0.19149(14) 0.28380(11) 0.0287(2) Uani 1 1 d . . . . .
H7 H 0.147897 -0.305735 0.302324 0.034 Uiso 1 1 calc R U . . .
C8 C 0.15654(18) 0.39117(16) 0.10583(11) 0.0361(3) Uani 1 1 d . . . . .
H8A H 0.275112 0.373130 0.105589 0.054 Uiso 1 1 calc R U . . .
H8B H 0.118011 0.506881 0.100738 0.054 Uiso 1 1 calc R U . . .
H8C H 0.136267 0.350970 0.040848 0.054 Uiso 1 1 calc R U . . .
C9 C 0.74699(13) 0.83452(12) 0.20479(8) 0.0187(2) Uani 1 1 d . . . . .
C10 C 0.80537(12) 1.10857(12) 0.10485(8) 0.0182(2) Uani 1 1 d . . . . .
C11 C 0.58475(12) 1.08300(12) 0.26342(8) 0.0182(2) Uani 1 1 d . . . . .
C12 C 0.40331(13) 0.99656(14) 0.40191(9) 0.0234(2) Uani 1 1 d . . . . .
H12 H 0.310969 0.993123 0.463354 0.028 Uiso 1 1 calc R U . . .
C13 C 0.61619(12) 0.91711(12) 0.27736(8) 0.0188(2) Uani 1 1 d . . . . .
C14 C 0.47279(14) 0.69760(14) 0.41788(10) 0.0287(3) Uani 1 1 d . . . . .
H14A H 0.562478 0.649826 0.457480 0.043 Uiso 1 1 calc R U . . .
H14B H 0.473430 0.635632 0.357792 0.043 Uiso 1 1 calc R U . . .
H14C H 0.366777 0.695508 0.471715 0.043 Uiso 1 1 calc R U . . .
C15 C 0.64776(15) 1.35621(13) 0.16725(11) 0.0290(3) Uani 1 1 d . . . . .
H15A H 0.567502 1.388210 0.233402 0.043 Uiso 1 1 calc R U . . .
H15B H 0.603805 1.398544 0.098600 0.043 Uiso 1 1 calc R U . . .
H15C H 0.751345 1.399824 0.161494 0.043 Uiso 1 1 calc R U . . .
O1A O 0.4203(5) -0.3363(4) 0.1231(3) 0.0508(13) Uani 0.310(4) 1 d D U P A 2
C1A C 0.3806(9) -0.1870(6) 0.1042(5) 0.0186(13) Uani 0.310(4) 1 d . U P A 2
H1A H 0.435941 -0.120970 0.040148 0.022 Uiso 0.310(4) 1 calc DR U P A 2

loop_
_atom_site_aniso_label
_atom_site_aniso_U_11
_atom_site_aniso_U_22
_atom_site_aniso_U_33
_atom_site_aniso_U_23
_atom_site_aniso_U_13
_atom_site_aniso_U_12
O1 0.0278(8) 0.0562(10) 0.0423(10) -0.0164(7) 0.0046(7) -0.0008(6)
O2 0.0393(5) 0.0233(4) 0.0236(4) -0.0015(3) 0.0021(3) -0.0094(3)
O3 0.0300(4) 0.0304(4) 0.0237(4) -0.0054(3) 0.0048(3) -0.0058(3)
O4 0.0303(4) 0.0177(4) 0.0275(4) -0.0047(3) -0.0006(3) -0.0008(3)
O5 0.0218(4) 0.0219(4) 0.0207(4) -0.0011(3) 0.0016(3) -0.0034(3)
O6 0.0335(5) 0.0386(5) 0.0442(5) -0.0220(4) -0.0128(4) 0.0108(4)
O7 0.0372(5) 0.0273(4) 0.0290(4) -0.0082(4) -0.0052(4) 0.0055(4)
N1 0.0199(4) 0.0176(4) 0.0193(4) -0.0036(3) 0.0005(3) -0.0007(3)
N2 0.0178(4) 0.0192(4) 0.0180(4) -0.0044(3) 0.0008(3) -0.0004(3)
N3 0.0170(4) 0.0240(4) 0.0202(4) -0.0020(3) 0.0000(3) -0.0046(3)
N4 0.0180(4) 0.0254(5) 0.0207(4) -0.0060(3) 0.0003(3) -0.0007(3)
C1 0.0270(13) 0.030(2) 0.0280(16) -0.0001(11) -0.0050(11) -0.0048(14)
C2 0.0226(5) 0.0333(6) 0.0283(6) -0.0098(5) -0.0099(4) 0.0016(4)
C3 0.0206(5) 0.0342(6) 0.0199(5) -0.0045(4) -0.0024(4) -0.0072(4)
C4 0.0231(5) 0.0248(5) 0.0187(5) -0.0017(4) -0.0042(4) -0.0070(4)
C5 0.0202(5) 0.0278(5) 0.0177(5) -0.0028(4) -0.0029(4) -0.0061(4)
C6 0.0270(5) 0.0280(6) 0.0240(5) 0.0028(4) -0.0065(4) -0.0087(4)
C7 0.0304(6) 0.0246(5) 0.0330(6) -0.0018(5) -0.0135(5) -0.0018(4)
C8 0.0442(7) 0.0320(6) 0.0298(6) 0.0043(5) -0.0012(5) -0.0176(5)
C9 0.0184(5) 0.0197(5) 0.0182(4) -0.0034(4) -0.0031(4) -0.0029(4)
C10 0.0170(5) 0.0202(5) 0.0170(4) -0.0035(4) -0.0030(4) -0.0014(4)
C11 0.0155(4) 0.0214(5) 0.0177(4) -0.0051(4) -0.0022(4) -0.0016(4)
C12 0.0176(5) 0.0290(5) 0.0218(5) -0.0052(4) 0.0005(4) -0.0024(4)
C13 0.0164(5) 0.0211(5) 0.0179(4) -0.0030(4) -0.0009(4) -0.0032(4)
C14 0.0239(5) 0.0256(5) 0.0317(6) 0.0033(4) 0.0004(4) -0.0062(4)
C15 0.0301(6) 0.0181(5) 0.0335(6) -0.0056(4) 0.0030(5) 0.0005(4)
O1A 0.049(2) 0.025(2) 0.079(3) -0.0177(17) -0.0225(19) 0.0191(15)
C1A 0.019(3) 0.013(3) 0.021(3) 0.0030(18) -0.004(2) 0.0010(19)

loop_
_atom_type_symbol
_atom_type_description
_atom_type_scat_dispersion_real
_atom_type_scat_dispersion_imag
_atom_type_scat_source
C C 0.0033 0.0016 'International Tables Vol C Tables 4.2.6.8 and 6.1.1.4'
H H 0.0000 0.0000 'International Tables Vol C Tables 4.2.6.8 and 6.1.1.4'
N N 0.0061 0.0033 'International Tables Vol C Tables 4.2.6.8 and 6.1.1.4'
O O 0.0106 0.0060 'International Tables Vol C Tables 4.2.6.8 and 6.1.1.4'

loop_
_geom_angle_atom_site_label_1
_geom_angle_atom_site_label_2
_geom_angle_atom_site_label_3
_geom_angle
C4 O2 C8 117.41(9)
C11 N1 C10 118.78(9)
C11 N1 C15 122.02(9)
C10 N1 C15 119.20(9)
C10 N2 C9 128.34(9)
C12 N3 C13 106.24(9)
C12 N3 C14 126.31(9)
C13 N3 C14 127.46(9)
C12 N4 C11 103.22(9)
O1 C1 C2 121.0(2)
C7 C2 C3 120.43(11)
C7 C2 C1 113.19(13)
C3 C2 C1 126.37(13)
C7 C2 C1A 131.59(17)
C3 C2 C1A 107.97(16)
C4 C3 C2 119.51(10)
O2 C4 C3 126.00(10)
O2 C4 C5 114.08(10)
C3 C4 C5 119.92(10)
O3 C5 C6 118.72(10)
O3 C5 C4 121.27(10)
C6 C5 C4 120.01(10)
C5 C6 C7 120.01(11)
C2 C7 C6 120.10(11)
O4 C9 N2 120.72(9)
O4 C9 C13 128.02(10)
N2 C9 C13 111.25(9)
O5 C10 N1 121.63(9)
O5 C10 N2 121.32(9)
N1 C10 N2 117.05(9)
N4 C11 N1 126.03(9)
N4 C11 C13 111.72(9)
N1 C11 C13 122.25(9)
N4 C12 N3 113.83(9)
C11 C13 N3 104.99(9)
C11 C13 C9 122.28(9)
N3 C13 C9 132.71(10)
O1A C1A C2 115.9(4)

loop_
_geom_bond_atom_site_label_1
_geom_bond_atom_site_label_2
_geom_bond_distance
O1 C1 1.260(2)
O2 C4 1.3648(13)
O2 C8 1.4309(14)
O3 C5 1.3536(13)
O4 C9 1.2313(13)
O5 C10 1.2291(13)
N1 C11 1.3718(13)
N1 C10 1.3756(13)
N1 C15 1.4657(14)
N2 C10 1.3835(13)
N2 C9 1.3846(13)
N3 C12 1.3379(14)
N3 C13 1.3815(13)
N3 C14 1.4589(14)
N4 C12 1.3355(14)
N4 C11 1.3598(13)
C1 C2 1.468(4)
C2 C7 1.3864(18)
C2 C3 1.4033(17)
C2 C1A 1.513(7)
C3 C4 1.3787(16)
C4 C5 1.4122(14)
C5 C6 1.3848(16)
C6 C7 1.3866(17)
C9 C13 1.4244(14)
C11 C13 1.3782(14)
O1A C1A 1.252(4)

loop_
_geom_hbond_atom_site_label_D
_geom_hbond_atom_site_label_H
_geom_hbond_atom_site_label_A
_geom_hbond_distance_DH
_geom_hbond_distance_HA
_geom_hbond_distance_DA
_geom_hbond_angle_DHA
_geom_hbond_site_symmetry_A
_geom_hbond_publ_flag
N2 H2 O5 0.888(18) 1.929(18) 2.8158(12) 176.7(15) 2_775 yes
O3 H5 O7 0.87(2) 1.86(2) 2.6950(13) 160(2) 1_455 yes
O6 H6A O7 0.850(2) 2.067(8) 2.8627(14) 155.6(18) 1_455 yes
O6 H6B N4 0.850(2) 2.012(4) 2.8551(13) 171(2) 1_545 yes
O7 H7A O6 0.850(2) 1.907(4) 2.7482(13) 170.2(17) 2_666 yes
O7 H7B O4 0.850(2) 1.932(3) 2.7816(12) 177(2) . yes
C12 H12 O3 0.95 2.43 3.2892(14) 151.1 2_566 yes
C14 H14A O6 0.98 2.63 3.5789(16) 163.1 2_666 yes

loop_
_geom_torsion_atom_site_label_1
_geom_torsion_atom_site_label_2
_geom_torsion_atom_site_label_3
_geom_torsion_atom_site_label_4
_geom_torsion
O1 C1 C2 C7 -179.2(3)
O1 C1 C2 C3 0.8(4)
C7 C2 C3 C4 0.04(17)
C1 C2 C3 C4 -180.0(2)
C1A C2 C3 C4 -179.1(3)
C8 O2 C4 C3 6.56(17)
C8 O2 C4 C5 -173.72(10)
C2 C3 C4 O2 -179.45(10)
C2 C3 C4 C5 0.84(16)
O2 C4 C5 O3 0.34(15)
C3 C4 C5 O3 -179.92(10)
O2 C4 C5 C6 179.29(9)
C3 C4 C5 C6 -0.98(16)
O3 C5 C6 C7 179.19(10)
C4 C5 C6 C7 0.21(17)
C3 C2 C7 C6 -0.80(17)
C1 C2 C7 C6 179.20(19)
C1A C2 C7 C6 178.1(4)
C5 C6 C7 C2 0.67(17)
C10 N2 C9 O4 -177.87(10)
C10 N2 C9 C13 2.38(15)
C11 N1 C10 O5 178.98(9)
C15 N1 C10 O5 -0.93(15)
C11 N1 C10 N2 -0.93(14)
C15 N1 C10 N2 179.16(9)
C9 N2 C10 O5 178.69(10)
C9 N2 C10 N1 -1.40(16)
C12 N4 C11 N1 179.20(10)
C12 N4 C11 C13 -0.48(12)
C10 N1 C11 N4 -177.67(9)
C15 N1 C11 N4 2.23(16)
C10 N1 C11 C13 1.98(15)
C15 N1 C11 C13 -178.11(10)
C11 N4 C12 N3 0.54(12)
C13 N3 C12 N4 -0.40(12)
C14 N3 C12 N4 -179.95(10)
N4 C11 C13 N3 0.27(12)
N1 C11 C13 N3 -179.43(9)
N4 C11 C13 C9 178.85(9)
N1 C11 C13 C9 -0.85(16)
C12 N3 C13 C11 0.07(11)
C14 N3 C13 C11 179.61(10)
C12 N3 C13 C9 -178.30(11)
C14 N3 C13 C9 1.24(19)
O4 C9 C13 C11 179.08(10)
N2 C9 C13 C11 -1.20(14)
O4 C9 C13 N3 -2.8(2)
N2 C9 C13 N3 176.95(10)
C7 C2 C1A O1A -4.2(8)
C3 C2 C1A O1A 174.9(5)
